data_7708826
loop_
_publ_author_name
'Fazekas, Eszter'
'Jenkins, David T.'
'Forbes, Andrew A.'
'Gallagher, Brendan'
'Rosair, Georgina'
'McIntosh, Ruaraidh D.'

_publ_section_title
;
 Amino acid-derived bisphenolate palladium complexes as C-C coupling
 catalysts
;
_journal_name_full 'Dalton Transactions'
_journal_paper_doi 10.1039/D1DT03068J
_journal_year 2021
_chemical_formula_moiety 'C39 H56 N2 O4 Pd'
_chemical_formula_sum 'C39 H56 N2 O4 Pd'
_chemical_formula_weight 723.25
_space_group_crystal_system monoclinic
_space_group_IT_number 14
_space_group_name_Hall '-P 2ybc'
_space_group_name_H-M_alt 'P 1 21/c 1'
_atom_sites_solution_hydrogens geom
_atom_sites_solution_primary dual
_audit_creation_date 2020-10-19
_audit_creation_method
;
Olex2 1.3
(compiled 2020.07.31 svn.rc2a77460 for OlexSys, GUI svn.r6145)
;
_audit_update_record
;
2021-02-01 deposited with the CCDC.	2021-11-12 downloaded from the CCDC.
;
_cell_angle_alpha 90
_cell_angle_beta 106.1280(10)
_cell_angle_gamma 90
_cell_formula_units_Z 4
_cell_length_a 23.5009(5)
_cell_length_b 5.88070(10)
_cell_length_c 28.0066(6)
_cell_measurement_reflns_used 9944
_cell_measurement_temperature 100.0
_cell_measurement_theta_max 74.769
_cell_measurement_theta_min 5.774
_cell_volume 3718.23(13)
_computing_cell_refinement 'SAINT V8.40A (Bruker, 2019)'
_computing_data_reduction 'SAINT V8.40A (Bruker, 2019)'
_computing_molecular_graphics 'Olex2 1.3 (Dolomanov et al., 2009)'
_computing_publication_material 'Olex2 1.3 (Dolomanov et al., 2009)'
_computing_structure_refinement 'SHELXL 2018/3 (Sheldrick, 2015)'
_computing_structure_solution 'SHELXT 2014/5 (Sheldrick, 2014)'
_diffrn_ambient_temperature 100.0
_diffrn_detector 'Bruker PhotonIII detector'
_diffrn_detector_type 'CCD area detector'
_diffrn_measured_fraction_theta_full 0.998
_diffrn_measured_fraction_theta_max 0.996
_diffrn_measurement_device 'three-circle diffractometer'
_diffrn_measurement_device_type 'Bruker D8Venture'
_diffrn_measurement_method '\w and \f scans'
_diffrn_radiation_monochromator 'mirror optics'
_diffrn_radiation_probe x-ray
_diffrn_radiation_type CuK\a
_diffrn_radiation_wavelength 1.54178
_diffrn_reflns_av_R_equivalents 0.0323
_diffrn_reflns_av_unetI/netI 0.0167
_diffrn_reflns_Laue_measured_fraction_full 0.998
_diffrn_reflns_Laue_measured_fraction_max 0.996
_diffrn_reflns_limit_h_max 29
_diffrn_reflns_limit_h_min -29
_diffrn_reflns_limit_k_max 7
_diffrn_reflns_limit_k_min -7
_diffrn_reflns_limit_l_max 35
_diffrn_reflns_limit_l_min -34
_diffrn_reflns_number 81773
_diffrn_reflns_point_group_measured_fraction_full 0.998
_diffrn_reflns_point_group_measured_fraction_max 0.996
_diffrn_reflns_theta_full 67.679
_diffrn_reflns_theta_max 74.842
_diffrn_reflns_theta_min 3.285
_diffrn_source 'microfocus sealed X-ray tube'
_diffrn_source_current 1.1
_diffrn_source_power 0.055
_diffrn_source_type 'Incoatec I\ms'
_diffrn_source_voltage 50.0
_exptl_absorpt_coefficient_mu 4.336
_exptl_absorpt_correction_T_max 0.7538
_exptl_absorpt_correction_T_min 0.4830
_exptl_absorpt_correction_type multi-scan
_exptl_absorpt_process_details
;
SADABS-2016/2 (Bruker,2016/2) was used for absorption correction.
wR2(int) was 0.1209 before and 0.0531 after correction.
The Ratio of minimum to maximum transmission is 0.6408.
The \l/2 correction factor is Not present.
;
_exptl_crystal_colour orange
_exptl_crystal_colour_primary orange
_exptl_crystal_density_diffrn 1.292
_exptl_crystal_description NEEDLE
_exptl_crystal_F_000 1528
_exptl_crystal_size_max 0.38
_exptl_crystal_size_mid 0.04
_exptl_crystal_size_min 0.04
_refine_diff_density_max 0.391
_refine_diff_density_min -0.720
_refine_diff_density_rms 0.052
_refine_ls_extinction_method none
_refine_ls_goodness_of_fit_ref 1.050
_refine_ls_hydrogen_treatment constr
_refine_ls_matrix_type full
_refine_ls_number_parameters 428
_refine_ls_number_reflns 7626
_refine_ls_number_restraints 0
_refine_ls_restrained_S_all 1.050
_refine_ls_R_factor_all 0.0229
_refine_ls_R_factor_gt 0.0217
_refine_ls_shift/su_max 0.003
_refine_ls_shift/su_mean 0.000
_refine_ls_structure_factor_coef Fsqd
_refine_ls_weighting_details 'w=1/[\s^2^(Fo^2^)+(0.0294P)^2^+2.0953P] where P=(Fo^2^+2Fc^2^)/3'
_refine_ls_weighting_scheme calc
_refine_ls_wR_factor_gt 0.0567
_refine_ls_wR_factor_ref 0.0576
_reflns_Friedel_coverage 0.000
_reflns_number_gt 7201
_reflns_number_total 7626
_reflns_threshold_expression 'I > 2\s(I)'
_cod_data_source_file d1dt03068j2.cif
_cod_data_source_block cu_8v00201_0m
_cod_database_code 7708826
_shelx_shelxl_version_number 2018/3
_shelx_space_group_comment
;
The symmetry employed for this shelxl refinement is uniquely defined
by the following loop, which should always be used as a source of
symmetry information in preference to the above space-group names.
They are only intended as comments.
;
_shelx_estimated_absorpt_t_max 0.846
_shelx_estimated_absorpt_t_min 0.290
_olex2_refinement_description
;
1. Fixed Uiso
 At 1.2 times of:
  All C(H) groups, All C(H,H) groups
 At 1.5 times of:
  All C(H,H,H) groups
2.a Secondary CH2 refined with riding coordinates:
 C7(H7A,H7B), C8(H8A,H8B), C23(H23A,H23B), C25(H25A,H25B)
2.b Aromatic/amide H refined with riding coordinates:
 C3(H3), C5(H5), C16(H16), C18(H18), C35(H35), C36(H36), C37(H37), C38(H38),
 C39(H39)
2.c Idealised Me refined as rotating group:
 C13(H13A,H13B,H13C), C14(H14A,H14B,H14C), C15(H15A,H15B,H15C), C20(H20A,H20B,
 H20C), C21(H21A,H21B,H21C), C22(H22A,H22B,H22C), C26(H26A,H26B,H26C), C28(H28A,
 H28B,H28C), C29(H29A,H29B,H29C), C30(H30A,H30B,H30C), C32(H32A,H32B,H32C),
 C33(H33A,H33B,H33C), C34(H34A,H34B,H34C)
;
_olex2_submission_special_instructions 'No special instructions were received'

loop_
_space_group_symop_operation_xyz
'x, y, z'
'-x, y+1/2, -z+1/2'
'-x, -y, -z'
'x, -y-1/2, z-1/2'

loop_
_atom_site_label
_atom_site_type_symbol
_atom_site_fract_x
_atom_site_fract_y
_atom_site_fract_z
_atom_site_U_iso_or_equiv
_atom_site_adp_type
_atom_site_occupancy
_atom_site_site_symmetry_order
_atom_site_calc_flag
_atom_site_refinement_flags_posn
_atom_site_refinement_flags_adp
_atom_site_refinement_flags_occupancy
_atom_site_disorder_assembly
_atom_site_disorder_group
Pd1 Pd 0.68720(2) 0.49791(2) 0.38754(2) 0.01128(4) Uani 1 1 d . . . . .
O1 O 0.69356(4) 0.42343(17) 0.31952(3) 0.01392(18) Uani 1 1 d . . . . .
O2 O 0.66922(4) 0.5664(2) 0.45123(4) 0.0208(2) Uani 1 1 d . . . . .
O3 O 0.90054(4) 0.62180(18) 0.46385(4) 0.0225(2) Uani 1 1 d . . . . .
O4 O 0.89092(4) 0.29879(17) 0.50406(4) 0.0210(2) Uani 1 1 d . . . . .
N1 N 0.77310(5) 0.60537(18) 0.41342(4) 0.0121(2) Uani 1 1 d . . . . .
N2 N 0.60259(5) 0.3791(2) 0.36297(4) 0.0160(2) Uani 1 1 d . . . . .
C1 C 0.74426(5) 0.3398(2) 0.31380(4) 0.0125(2) Uani 1 1 d . . . . .
C2 C 0.74404(5) 0.1572(2) 0.28074(4) 0.0128(2) Uani 1 1 d . . . . .
C3 C 0.79878(6) 0.0778(2) 0.27699(5) 0.0145(2) Uani 1 1 d . . . . .
H3 H 0.798895 -0.044190 0.254784 0.017 Uiso 1 1 calc R U . . .
C4 C 0.85328(6) 0.1676(2) 0.30403(5) 0.0146(2) Uani 1 1 d . . . . .
C5 C 0.85193(5) 0.3512(2) 0.33518(5) 0.0145(2) Uani 1 1 d . . . . .
H5 H 0.888134 0.417833 0.353774 0.017 Uiso 1 1 calc R U . . .
C6 C 0.79869(6) 0.4388(2) 0.33957(5) 0.0133(2) Uani 1 1 d . . . . .
C7 C 0.79773(5) 0.6484(2) 0.36987(4) 0.0130(2) Uani 1 1 d . . . . .
H7A H 0.773427 0.766183 0.348261 0.016 Uiso 1 1 calc R U . . .
H7B H 0.838560 0.708141 0.382354 0.016 Uiso 1 1 calc R U . . .
C8 C 0.77224(6) 0.8251(2) 0.43996(5) 0.0137(2) Uani 1 1 d . . . . .
H8A H 0.745195 0.931164 0.416981 0.016 Uiso 1 1 calc R U . . .
H8B H 0.812452 0.892001 0.448255 0.016 Uiso 1 1 calc R U . . .
C9 C 0.75320(5) 0.8082(2) 0.48699(5) 0.0140(2) Uani 1 1 d . . . . .
C10 C 0.70059(6) 0.6958(2) 0.48841(5) 0.0149(2) Uani 1 1 d . . . . .
C11 C 0.68031(5) 0.7226(2) 0.53139(5) 0.0144(2) Uani 1 1 d . . . . .
C12 C 0.62012(6) 0.6228(2) 0.53254(5) 0.0159(3) Uani 1 1 d . . . . .
C13 C 0.62293(6) 0.3615(2) 0.53222(5) 0.0213(3) Uani 1 1 d . . . . .
H13A H 0.636389 0.310690 0.503849 0.032 Uiso 1 1 calc R U . . .
H13B H 0.583474 0.299123 0.529460 0.032 Uiso 1 1 calc R U . . .
H13C H 0.650703 0.308228 0.563147 0.032 Uiso 1 1 calc R U . . .
C14 C 0.57072(6) 0.7111(3) 0.48771(5) 0.0211(3) Uani 1 1 d . . . . .
H14A H 0.568830 0.877286 0.489193 0.032 Uiso 1 1 calc R U . . .
H14B H 0.532626 0.646391 0.488685 0.032 Uiso 1 1 calc R U . . .
H14C H 0.579344 0.665467 0.456785 0.032 Uiso 1 1 calc R U . . .
C15 C 0.60258(6) 0.6932(3) 0.57929(5) 0.0243(3) Uani 1 1 d . . . . .
H15A H 0.631531 0.632571 0.608793 0.036 Uiso 1 1 calc R U . . .
H15B H 0.563234 0.632373 0.577569 0.036 Uiso 1 1 calc R U . . .
H15C H 0.601772 0.859428 0.581347 0.036 Uiso 1 1 calc R U . . .
C16 C 0.71617(6) 0.8399(2) 0.57198(5) 0.0144(2) Uani 1 1 d . . . . .
H16 H 0.702810 0.854405 0.600891 0.017 Uiso 1 1 calc R U . . .
C17 C 0.77057(6) 0.9371(2) 0.57258(5) 0.0144(2) Uani 1 1 d . . . . .
C18 C 0.78743(6) 0.9218(2) 0.52885(5) 0.0143(2) Uani 1 1 d . . . . .
H18 H 0.823460 0.991051 0.527459 0.017 Uiso 1 1 calc R U . . .
C19 C 0.80996(6) 1.0647(3) 0.61767(5) 0.0166(3) Uani 1 1 d . . . . .
C20 C 0.78995(8) 1.0273(3) 0.66449(6) 0.0325(4) Uani 1 1 d . . . . .
H20A H 0.817496 1.103765 0.692668 0.049 Uiso 1 1 calc R U . . .
H20B H 0.789415 0.864012 0.671344 0.049 Uiso 1 1 calc R U . . .
H20C H 0.750095 1.090080 0.659496 0.049 Uiso 1 1 calc R U . . .
C21 C 0.87416(7) 0.9795(3) 0.62900(6) 0.0235(3) Uani 1 1 d . . . . .
H21A H 0.898894 1.061542 0.657790 0.035 Uiso 1 1 calc R U . . .
H21B H 0.889091 1.006371 0.600111 0.035 Uiso 1 1 calc R U . . .
H21C H 0.875417 0.816341 0.636313 0.035 Uiso 1 1 calc R U . . .
C22 C 0.80870(8) 1.3194(3) 0.60599(6) 0.0318(4) Uani 1 1 d . . . . .
H22A H 0.768029 1.376153 0.599335 0.048 Uiso 1 1 calc R U . . .
H22B H 0.822996 1.344198 0.576695 0.048 Uiso 1 1 calc R U . . .
H22C H 0.834260 1.400952 0.634463 0.048 Uiso 1 1 calc R U . . .
C23 C 0.80563(5) 0.4239(2) 0.44670(5) 0.0137(2) Uani 1 1 d . . . . .
H23A H 0.802353 0.281927 0.427120 0.016 Uiso 1 1 calc R U . . .
H23B H 0.785530 0.397225 0.472934 0.016 Uiso 1 1 calc R U . . .
C24 C 0.87072(6) 0.4675(2) 0.47172(5) 0.0157(3) Uani 1 1 d . . . . .
C25 C 0.95376(6) 0.3060(3) 0.53110(6) 0.0251(3) Uani 1 1 d . . . . .
H25A H 0.977150 0.344132 0.507744 0.030 Uiso 1 1 calc R U . . .
H25B H 0.966478 0.153974 0.545276 0.030 Uiso 1 1 calc R U . . .
C26 C 0.96598(8) 0.4789(3) 0.57229(7) 0.0332(4) Uani 1 1 d . . . . .
H26A H 0.954789 0.630349 0.558218 0.050 Uiso 1 1 calc R U . . .
H26B H 1.008272 0.477342 0.590029 0.050 Uiso 1 1 calc R U . . .
H26C H 0.942845 0.441554 0.595445 0.050 Uiso 1 1 calc R U . . .
C27 C 0.91284(6) 0.0709(3) 0.30100(5) 0.0177(3) Uani 1 1 d . . . . .
C28 C 0.94705(7) -0.0229(3) 0.35211(6) 0.0235(3) Uani 1 1 d . . . . .
H28A H 0.953591 0.099403 0.376818 0.035 Uiso 1 1 calc R U . . .
H28B H 0.985322 -0.082977 0.350386 0.035 Uiso 1 1 calc R U . . .
H28C H 0.924054 -0.144884 0.361738 0.035 Uiso 1 1 calc R U . . .
C29 C 0.90497(7) -0.1222(3) 0.26287(6) 0.0286(3) Uani 1 1 d . . . . .
H29A H 0.882114 -0.245696 0.272119 0.043 Uiso 1 1 calc R U . . .
H29B H 0.943929 -0.179420 0.262269 0.043 Uiso 1 1 calc R U . . .
H29C H 0.883829 -0.064799 0.229853 0.043 Uiso 1 1 calc R U . . .
C30 C 0.95026(6) 0.2585(3) 0.28622(6) 0.0242(3) Uani 1 1 d . . . . .
H30A H 0.929427 0.317255 0.253259 0.036 Uiso 1 1 calc R U . . .
H30B H 0.988589 0.195476 0.285404 0.036 Uiso 1 1 calc R U . . .
H30C H 0.956623 0.382183 0.310575 0.036 Uiso 1 1 calc R U . . .
C31 C 0.68534(6) 0.0531(2) 0.24988(5) 0.0144(2) Uani 1 1 d . . . . .
C32 C 0.69560(6) -0.1440(2) 0.21723(5) 0.0199(3) Uani 1 1 d . . . . .
H32A H 0.716789 -0.087744 0.193998 0.030 Uiso 1 1 calc R U . . .
H32B H 0.657350 -0.207458 0.198517 0.030 Uiso 1 1 calc R U . . .
H32C H 0.719215 -0.262436 0.238333 0.030 Uiso 1 1 calc R U . . .
C33 C 0.64791(6) 0.2352(2) 0.21550(5) 0.0181(3) Uani 1 1 d . . . . .
H33A H 0.640106 0.361591 0.235608 0.027 Uiso 1 1 calc R U . . .
H33B H 0.610268 0.168247 0.196427 0.027 Uiso 1 1 calc R U . . .
H33C H 0.669558 0.291547 0.192621 0.027 Uiso 1 1 calc R U . . .
C34 C 0.65031(6) -0.0426(2) 0.28433(5) 0.0166(3) Uani 1 1 d . . . . .
H34A H 0.672650 -0.167350 0.304156 0.025 Uiso 1 1 calc R U . . .
H34B H 0.611886 -0.099286 0.264268 0.025 Uiso 1 1 calc R U . . .
H34C H 0.644073 0.077964 0.306509 0.025 Uiso 1 1 calc R U . . .
C35 C 0.58238(6) 0.2285(3) 0.39018(5) 0.0232(3) Uani 1 1 d . . . . .
H35 H 0.606780 0.188151 0.422169 0.028 Uiso 1 1 calc R U . . .
C36 C 0.52698(7) 0.1301(3) 0.37306(6) 0.0293(3) Uani 1 1 d . . . . .
H36 H 0.513805 0.021988 0.392841 0.035 Uiso 1 1 calc R U . . .
C37 C 0.49109(6) 0.1908(3) 0.32694(6) 0.0290(3) Uani 1 1 d . . . . .
H37 H 0.452712 0.126542 0.314626 0.035 Uiso 1 1 calc R U . . .
C38 C 0.51200(6) 0.3468(3) 0.29896(6) 0.0286(3) Uani 1 1 d . . . . .
H38 H 0.488078 0.391975 0.267135 0.034 Uiso 1 1 calc R U . . .
C39 C 0.56815(6) 0.4363(3) 0.31787(5) 0.0214(3) Uani 1 1 d . . . . .
H39 H 0.582733 0.541440 0.298347 0.026 Uiso 1 1 calc R U . . .

loop_
_atom_site_aniso_label
_atom_site_aniso_U_11
_atom_site_aniso_U_22
_atom_site_aniso_U_33
_atom_site_aniso_U_23
_atom_site_aniso_U_13
_atom_site_aniso_U_12
Pd1 0.00828(6) 0.01456(6) 0.01095(6) -0.00136(3) 0.00261(4) -0.00222(3)
O1 0.0103(4) 0.0183(5) 0.0126(4) -0.0014(4) 0.0022(3) 0.0016(4)
O2 0.0176(5) 0.0310(5) 0.0162(5) -0.0088(4) 0.0086(4) -0.0121(4)
O3 0.0138(4) 0.0247(5) 0.0258(5) 0.0088(4) 0.0002(4) -0.0058(4)
O4 0.0120(4) 0.0221(5) 0.0257(5) 0.0089(4) 0.0000(4) -0.0022(4)
N1 0.0112(5) 0.0128(5) 0.0125(5) 0.0001(4) 0.0035(4) -0.0017(4)
N2 0.0113(5) 0.0200(6) 0.0172(5) -0.0044(4) 0.0049(4) -0.0019(4)
C1 0.0103(5) 0.0155(6) 0.0118(5) 0.0025(5) 0.0031(4) 0.0009(5)
C2 0.0116(6) 0.0151(6) 0.0110(5) 0.0019(5) 0.0017(4) -0.0006(5)
C3 0.0155(6) 0.0152(6) 0.0136(6) 0.0010(5) 0.0053(5) 0.0008(5)
C4 0.0120(6) 0.0187(6) 0.0138(6) 0.0040(5) 0.0051(5) 0.0018(5)
C5 0.0105(6) 0.0193(6) 0.0133(6) 0.0018(5) 0.0026(4) -0.0013(5)
C6 0.0131(6) 0.0154(6) 0.0117(6) 0.0012(5) 0.0040(5) -0.0009(5)
C7 0.0115(5) 0.0160(6) 0.0125(5) 0.0008(5) 0.0047(4) -0.0023(5)
C8 0.0142(6) 0.0131(6) 0.0141(6) -0.0010(5) 0.0045(5) -0.0025(5)
C9 0.0132(6) 0.0152(6) 0.0140(6) -0.0001(5) 0.0044(5) -0.0002(5)
C10 0.0136(6) 0.0169(6) 0.0136(6) -0.0019(5) 0.0027(5) -0.0029(5)
C11 0.0119(6) 0.0152(6) 0.0164(6) 0.0003(5) 0.0043(5) -0.0012(5)
C12 0.0130(6) 0.0204(7) 0.0155(6) -0.0006(5) 0.0057(5) -0.0036(5)
C13 0.0204(7) 0.0205(7) 0.0241(7) 0.0006(6) 0.0079(6) -0.0054(6)
C14 0.0134(6) 0.0266(7) 0.0226(7) 0.0005(6) 0.0039(5) -0.0023(5)
C15 0.0189(7) 0.0351(8) 0.0223(7) -0.0063(6) 0.0115(5) -0.0085(6)
C16 0.0150(6) 0.0158(6) 0.0133(6) -0.0008(5) 0.0054(5) 0.0003(5)
C17 0.0139(6) 0.0134(6) 0.0148(6) -0.0019(5) 0.0025(5) -0.0008(5)
C18 0.0124(6) 0.0129(6) 0.0177(6) -0.0001(5) 0.0046(5) -0.0016(5)
C19 0.0153(6) 0.0190(7) 0.0153(6) -0.0042(5) 0.0040(5) -0.0036(5)
C20 0.0268(9) 0.0542(11) 0.0191(8) -0.0141(7) 0.0109(7) -0.0168(7)
C21 0.0169(7) 0.0318(8) 0.0194(7) -0.0051(6) 0.0009(6) -0.0008(6)
C22 0.0366(9) 0.0179(7) 0.0326(8) -0.0070(6) -0.0040(7) -0.0032(6)
C23 0.0122(6) 0.0142(6) 0.0138(6) 0.0022(5) 0.0021(5) -0.0023(5)
C24 0.0139(6) 0.0182(6) 0.0150(6) 0.0017(5) 0.0040(5) -0.0005(5)
C25 0.0110(6) 0.0281(8) 0.0315(8) 0.0121(6) -0.0019(5) 0.0004(6)
C26 0.0216(8) 0.0405(10) 0.0295(9) 0.0075(7) -0.0063(7) -0.0034(6)
C27 0.0122(6) 0.0216(7) 0.0205(7) 0.0011(6) 0.0067(5) 0.0019(5)
C28 0.0144(7) 0.0284(8) 0.0274(8) 0.0093(6) 0.0052(6) 0.0047(5)
C29 0.0190(7) 0.0333(8) 0.0357(8) -0.0087(7) 0.0117(6) 0.0059(6)
C30 0.0173(7) 0.0294(8) 0.0298(7) 0.0076(6) 0.0129(6) 0.0033(6)
C31 0.0119(6) 0.0170(6) 0.0136(6) -0.0007(5) 0.0025(5) -0.0004(5)
C32 0.0167(6) 0.0220(7) 0.0199(6) -0.0060(5) 0.0032(5) -0.0019(5)
C33 0.0162(6) 0.0213(7) 0.0146(6) 0.0016(5) 0.0004(5) -0.0009(5)
C34 0.0124(6) 0.0181(6) 0.0187(6) 0.0015(5) 0.0034(5) -0.0011(5)
C35 0.0194(7) 0.0333(8) 0.0173(6) -0.0016(6) 0.0058(5) -0.0083(6)
C36 0.0228(7) 0.0383(9) 0.0282(8) -0.0007(7) 0.0093(6) -0.0128(7)
C37 0.0135(6) 0.0374(9) 0.0342(8) -0.0039(7) 0.0031(6) -0.0084(6)
C38 0.0153(7) 0.0363(9) 0.0295(8) 0.0030(7) -0.0017(6) -0.0017(6)
C39 0.0146(6) 0.0248(7) 0.0235(7) 0.0020(6) 0.0030(5) -0.0007(6)

loop_
_atom_type_symbol
_atom_type_description
_atom_type_scat_dispersion_real
_atom_type_scat_dispersion_imag
_atom_type_scat_source
C C 0.0181 0.0091 'International Tables Vol C Tables 4.2.6.8 and 6.1.1.4'
H H 0.0000 0.0000 'International Tables Vol C Tables 4.2.6.8 and 6.1.1.4'
N N 0.0311 0.0180 'International Tables Vol C Tables 4.2.6.8 and 6.1.1.4'
O O 0.0492 0.0322 'International Tables Vol C Tables 4.2.6.8 and 6.1.1.4'
Pd Pd 0.1215 3.9337 'International Tables Vol C Tables 4.2.6.8 and 6.1.1.4'

loop_
_geom_angle_atom_site_label_1
_geom_angle_atom_site_label_2
_geom_angle_atom_site_label_3
_geom_angle
_geom_angle_site_symmetry_1
_geom_angle_site_symmetry_3
_geom_angle_publ_flag
O1 Pd1 N1 94.45(4) . . ?
O1 Pd1 N2 85.84(4) . . ?
O2 Pd1 O1 172.28(4) . . ?
O2 Pd1 N1 93.12(4) . . ?
O2 Pd1 N2 86.66(4) . . ?
N2 Pd1 N1 177.81(4) . . ?
C1 O1 Pd1 119.92(7) . . ?
C10 O2 Pd1 127.41(8) . . ?
C24 O4 C25 116.54(11) . . ?
C7 N1 Pd1 109.11(7) . . ?
C8 N1 Pd1 107.16(7) . . ?
C8 N1 C7 108.56(9) . . ?
C23 N1 Pd1 106.63(7) . . ?
C23 N1 C7 112.48(10) . . ?
C23 N1 C8 112.70(10) . . ?
C35 N2 Pd1 120.11(9) . . ?
C35 N2 C39 119.08(12) . . ?
C39 N2 Pd1 120.60(10) . . ?
O1 C1 C2 120.97(11) . . ?
O1 C1 C6 119.91(12) . . ?
C6 C1 C2 119.09(11) . . ?
C1 C2 C31 120.62(11) . . ?
C3 C2 C1 117.73(11) . . ?
C3 C2 C31 121.65(12) . . ?
C2 C3 H3 118.1 . . ?
C4 C3 C2 123.80(12) . . ?
C4 C3 H3 118.1 . . ?
C3 C4 C27 122.87(12) . . ?
C5 C4 C3 117.05(12) . . ?
C5 C4 C27 120.07(12) . . ?
C4 C5 H5 119.3 . . ?
C6 C5 C4 121.34(12) . . ?
C6 C5 H5 119.3 . . ?
C1 C6 C7 118.37(11) . . ?
C5 C6 C1 120.88(12) . . ?
C5 C6 C7 120.67(11) . . ?
N1 C7 H7A 109.0 . . ?
N1 C7 H7B 109.0 . . ?
C6 C7 N1 112.88(10) . . ?
C6 C7 H7A 109.0 . . ?
C6 C7 H7B 109.0 . . ?
H7A C7 H7B 107.8 . . ?
N1 C8 H8A 108.5 . . ?
N1 C8 H8B 108.5 . . ?
N1 C8 C9 115.23(10) . . ?
H8A C8 H8B 107.5 . . ?
C9 C8 H8A 108.5 . . ?
C9 C8 H8B 108.5 . . ?
C10 C9 C8 122.01(11) . . ?
C18 C9 C8 117.46(11) . . ?
C18 C9 C10 120.39(11) . . ?
O2 C10 C9 122.90(11) . . ?
O2 C10 C11 118.79(11) . . ?
C9 C10 C11 118.31(11) . . ?
C10 C11 C12 120.10(11) . . ?
C16 C11 C10 118.44(11) . . ?
C16 C11 C12 121.46(11) . . ?
C11 C12 C14 110.04(11) . . ?
C13 C12 C11 109.83(10) . . ?
C13 C12 C14 110.77(11) . . ?
C15 C12 C11 112.41(11) . . ?
C15 C12 C13 107.23(11) . . ?
C15 C12 C14 106.48(11) . . ?
C12 C13 H13A 109.5 . . ?
C12 C13 H13B 109.5 . . ?
C12 C13 H13C 109.5 . . ?
H13A C13 H13B 109.5 . . ?
H13A C13 H13C 109.5 . . ?
H13B C13 H13C 109.5 . . ?
C12 C14 H14A 109.5 . . ?
C12 C14 H14B 109.5 . . ?
C12 C14 H14C 109.5 . . ?
H14A C14 H14B 109.5 . . ?
H14A C14 H14C 109.5 . . ?
H14B C14 H14C 109.5 . . ?
C12 C15 H15A 109.5 . . ?
C12 C15 H15B 109.5 . . ?
C12 C15 H15C 109.5 . . ?
H15A C15 H15B 109.5 . . ?
H15A C15 H15C 109.5 . . ?
H15B C15 H15C 109.5 . . ?
C11 C16 H16 118.1 . . ?
C11 C16 C17 123.79(12) . . ?
C17 C16 H16 118.1 . . ?
C16 C17 C19 123.36(11) . . ?
C18 C17 C16 116.53(12) . . ?
C18 C17 C19 120.07(12) . . ?
C9 C18 H18 118.9 . . ?
C17 C18 C9 122.17(12) . . ?
C17 C18 H18 118.9 . . ?
C20 C19 C17 112.10(12) . . ?
C20 C19 C21 107.14(13) . . ?
C20 C19 C22 109.40(14) . . ?
C21 C19 C17 110.05(12) . . ?
C22 C19 C17 109.28(12) . . ?
C22 C19 C21 108.81(12) . . ?
C19 C20 H20A 109.5 . . ?
C19 C20 H20B 109.5 . . ?
C19 C20 H20C 109.5 . . ?
H20A C20 H20B 109.5 . . ?
H20A C20 H20C 109.5 . . ?
H20B C20 H20C 109.5 . . ?
C19 C21 H21A 109.5 . . ?
C19 C21 H21B 109.5 . . ?
C19 C21 H21C 109.5 . . ?
H21A C21 H21B 109.5 . . ?
H21A C21 H21C 109.5 . . ?
H21B C21 H21C 109.5 . . ?
C19 C22 H22A 109.5 . . ?
C19 C22 H22B 109.5 . . ?
C19 C22 H22C 109.5 . . ?
H22A C22 H22B 109.5 . . ?
H22A C22 H22C 109.5 . . ?
H22B C22 H22C 109.5 . . ?
N1 C23 H23A 108.2 . . ?
N1 C23 H23B 108.2 . . ?
N1 C23 C24 116.51(11) . . ?
H23A C23 H23B 107.3 . . ?
C24 C23 H23A 108.2 . . ?
C24 C23 H23B 108.2 . . ?
O3 C24 O4 124.58(13) . . ?
O3 C24 C23 127.36(13) . . ?
O4 C24 C23 108.04(11) . . ?
O4 C25 H25A 109.3 . . ?
O4 C25 H25B 109.3 . . ?
O4 C25 C26 111.54(13) . . ?
H25A C25 H25B 108.0 . . ?
C26 C25 H25A 109.3 . . ?
C26 C25 H25B 109.3 . . ?
C25 C26 H26A 109.5 . . ?
C25 C26 H26B 109.5 . . ?
C25 C26 H26C 109.5 . . ?
H26A C26 H26B 109.5 . . ?
H26A C26 H26C 109.5 . . ?
H26B C26 H26C 109.5 . . ?
C4 C27 C28 109.31(11) . . ?
C4 C27 C30 110.36(12) . . ?
C28 C27 C30 108.55(12) . . ?
C29 C27 C4 112.15(11) . . ?
C29 C27 C28 108.28(13) . . ?
C29 C27 C30 108.11(12) . . ?
C27 C28 H28A 109.5 . . ?
C27 C28 H28B 109.5 . . ?
C27 C28 H28C 109.5 . . ?
H28A C28 H28B 109.5 . . ?
H28A C28 H28C 109.5 . . ?
H28B C28 H28C 109.5 . . ?
C27 C29 H29A 109.5 . . ?
C27 C29 H29B 109.5 . . ?
C27 C29 H29C 109.5 . . ?
H29A C29 H29B 109.5 . . ?
H29A C29 H29C 109.5 . . ?
H29B C29 H29C 109.5 . . ?
C27 C30 H30A 109.5 . . ?
C27 C30 H30B 109.5 . . ?
C27 C30 H30C 109.5 . . ?
H30A C30 H30B 109.5 . . ?
H30A C30 H30C 109.5 . . ?
H30B C30 H30C 109.5 . . ?
C2 C31 C33 109.97(11) . . ?
C2 C31 C34 110.25(10) . . ?
C32 C31 C2 111.76(11) . . ?
C32 C31 C33 107.99(11) . . ?
C32 C31 C34 107.30(11) . . ?
C34 C31 C33 109.49(11) . . ?
C31 C32 H32A 109.5 . . ?
C31 C32 H32B 109.5 . . ?
C31 C32 H32C 109.5 . . ?
H32A C32 H32B 109.5 . . ?
H32A C32 H32C 109.5 . . ?
H32B C32 H32C 109.5 . . ?
C31 C33 H33A 109.5 . . ?
C31 C33 H33B 109.5 . . ?
C31 C33 H33C 109.5 . . ?
H33A C33 H33B 109.5 . . ?
H33A C33 H33C 109.5 . . ?
H33B C33 H33C 109.5 . . ?
C31 C34 H34A 109.5 . . ?
C31 C34 H34B 109.5 . . ?
C31 C34 H34C 109.5 . . ?
H34A C34 H34B 109.5 . . ?
H34A C34 H34C 109.5 . . ?
H34B C34 H34C 109.5 . . ?
N2 C35 H35 119.1 . . ?
N2 C35 C36 121.88(14) . . ?
C36 C35 H35 119.1 . . ?
C35 C36 H36 120.4 . . ?
C37 C36 C35 119.23(15) . . ?
C37 C36 H36 120.4 . . ?
C36 C37 H37 120.6 . . ?
C36 C37 C38 118.78(14) . . ?
C38 C37 H37 120.6 . . ?
C37 C38 H38 120.4 . . ?
C39 C38 C37 119.16(14) . . ?
C39 C38 H38 120.4 . . ?
N2 C39 C38 121.86(14) . . ?
N2 C39 H39 119.1 . . ?
C38 C39 H39 119.1 . . ?

loop_
_geom_bond_atom_site_label_1
_geom_bond_atom_site_label_2
_geom_bond_distance
_geom_bond_site_symmetry_2
_geom_bond_publ_flag
Pd1 O1 2.0002(9) . ?
Pd1 O2 1.9853(9) . ?
Pd1 N1 2.0462(10) . ?
Pd1 N2 2.0386(11) . ?
O1 C1 1.3390(15) . ?
O2 C10 1.3344(16) . ?
O3 C24 1.2036(17) . ?
O4 C24 1.3385(17) . ?
O4 C25 1.4612(16) . ?
N1 C7 1.5096(15) . ?
N1 C8 1.4934(16) . ?
N1 C23 1.4820(16) . ?
N2 C35 1.3382(19) . ?
N2 C39 1.3401(18) . ?
C1 C2 1.4168(18) . ?
C1 C6 1.4083(18) . ?
C2 C3 1.3997(18) . ?
C2 C31 1.5370(17) . ?
C3 H3 0.9500 . ?
C3 C4 1.3978(18) . ?
C4 C5 1.3942(19) . ?
C4 C27 1.5348(17) . ?
C5 H5 0.9500 . ?
C5 C6 1.3897(18) . ?
C6 C7 1.5002(18) . ?
C7 H7A 0.9900 . ?
C7 H7B 0.9900 . ?
C8 H8A 0.9900 . ?
C8 H8B 0.9900 . ?
C8 C9 1.5075(17) . ?
C9 C10 1.4122(18) . ?
C9 C18 1.3943(18) . ?
C10 C11 1.4212(18) . ?
C11 C12 1.5398(17) . ?
C11 C16 1.3951(18) . ?
C12 C13 1.538(2) . ?
C12 C14 1.5440(18) . ?
C12 C15 1.5346(18) . ?
C13 H13A 0.9800 . ?
C13 H13B 0.9800 . ?
C13 H13C 0.9800 . ?
C14 H14A 0.9800 . ?
C14 H14B 0.9800 . ?
C14 H14C 0.9800 . ?
C15 H15A 0.9800 . ?
C15 H15B 0.9800 . ?
C15 H15C 0.9800 . ?
C16 H16 0.9500 . ?
C16 C17 1.3965(18) . ?
C17 C18 1.3910(18) . ?
C17 C19 1.5378(18) . ?
C18 H18 0.9500 . ?
C19 C20 1.527(2) . ?
C19 C21 1.537(2) . ?
C19 C22 1.532(2) . ?
C20 H20A 0.9800 . ?
C20 H20B 0.9800 . ?
C20 H20C 0.9800 . ?
C21 H21A 0.9800 . ?
C21 H21B 0.9800 . ?
C21 H21C 0.9800 . ?
C22 H22A 0.9800 . ?
C22 H22B 0.9800 . ?
C22 H22C 0.9800 . ?
C23 H23A 0.9900 . ?
C23 H23B 0.9900 . ?
C23 C24 1.5170(18) . ?
C25 H25A 0.9900 . ?
C25 H25B 0.9900 . ?
C25 C26 1.504(2) . ?
C26 H26A 0.9800 . ?
C26 H26B 0.9800 . ?
C26 H26C 0.9800 . ?
C27 C28 1.536(2) . ?
C27 C29 1.534(2) . ?
C27 C30 1.537(2) . ?
C28 H28A 0.9800 . ?
C28 H28B 0.9800 . ?
C28 H28C 0.9800 . ?
C29 H29A 0.9800 . ?
C29 H29B 0.9800 . ?
C29 H29C 0.9800 . ?
C30 H30A 0.9800 . ?
C30 H30B 0.9800 . ?
C30 H30C 0.9800 . ?
C31 C32 1.5362(19) . ?
C31 C33 1.5419(18) . ?
C31 C34 1.5383(18) . ?
C32 H32A 0.9800 . ?
C32 H32B 0.9800 . ?
C32 H32C 0.9800 . ?
C33 H33A 0.9800 . ?
C33 H33B 0.9800 . ?
C33 H33C 0.9800 . ?
C34 H34A 0.9800 . ?
C34 H34B 0.9800 . ?
C34 H34C 0.9800 . ?
C35 H35 0.9500 . ?
C35 C36 1.383(2) . ?
C36 H36 0.9500 . ?
C36 C37 1.379(2) . ?
C37 H37 0.9500 . ?
C37 C38 1.383(2) . ?
C38 H38 0.9500 . ?
C38 C39 1.382(2) . ?
C39 H39 0.9500 . ?

loop_
_geom_torsion_atom_site_label_1
_geom_torsion_atom_site_label_2
_geom_torsion_atom_site_label_3
_geom_torsion_atom_site_label_4
_geom_torsion
_geom_torsion_site_symmetry_1
_geom_torsion_site_symmetry_2
_geom_torsion_site_symmetry_3
_geom_torsion_site_symmetry_4
_geom_torsion_publ_flag
Pd1 O1 C1 C2 137.05(10) . . . . ?
Pd1 O1 C1 C6 -45.17(15) . . . . ?
Pd1 O2 C10 C9 0.5(2) . . . . ?
Pd1 O2 C10 C11 -179.55(9) . . . . ?
Pd1 N1 C7 C6 -61.68(11) . . . . ?
Pd1 N1 C8 C9 66.87(11) . . . . ?
Pd1 N1 C23 C24 -178.55(9) . . . . ?
Pd1 N2 C35 C36 -174.74(12) . . . . ?
Pd1 N2 C39 C38 175.76(12) . . . . ?
O1 C1 C2 C3 -179.54(11) . . . . ?
O1 C1 C2 C31 1.05(18) . . . . ?
O1 C1 C6 C5 178.35(11) . . . . ?
O1 C1 C6 C7 -4.70(18) . . . . ?
O2 C10 C11 C12 -5.91(19) . . . . ?
O2 C10 C11 C16 173.96(12) . . . . ?
N1 C8 C9 C10 -50.91(16) . . . . ?
N1 C8 C9 C18 133.46(12) . . . . ?
N1 C23 C24 O3 -8.2(2) . . . . ?
N1 C23 C24 O4 173.44(11) . . . . ?
N2 C35 C36 C37 -0.9(3) . . . . ?
C1 C2 C3 C4 0.25(19) . . . . ?
C1 C2 C31 C32 -179.25(12) . . . . ?
C1 C2 C31 C33 60.82(15) . . . . ?
C1 C2 C31 C34 -60.01(16) . . . . ?
C1 C6 C7 N1 65.39(15) . . . . ?
C2 C1 C6 C5 -3.83(19) . . . . ?
C2 C1 C6 C7 173.12(11) . . . . ?
C2 C3 C4 C5 -2.01(19) . . . . ?
C2 C3 C4 C27 177.26(12) . . . . ?
C3 C2 C31 C32 1.36(17) . . . . ?
C3 C2 C31 C33 -118.57(13) . . . . ?
C3 C2 C31 C34 120.60(13) . . . . ?
C3 C4 C5 C6 0.84(19) . . . . ?
C3 C4 C27 C28 -116.47(14) . . . . ?
C3 C4 C27 C29 3.62(19) . . . . ?
C3 C4 C27 C30 124.22(14) . . . . ?
C4 C5 C6 C1 2.05(19) . . . . ?
C4 C5 C6 C7 -174.83(12) . . . . ?
C5 C4 C27 C28 62.78(16) . . . . ?
C5 C4 C27 C29 -177.13(13) . . . . ?
C5 C4 C27 C30 -56.53(16) . . . . ?
C5 C6 C7 N1 -117.65(13) . . . . ?
C6 C1 C2 C3 2.66(18) . . . . ?
C6 C1 C2 C31 -176.75(11) . . . . ?
C7 N1 C8 C9 -175.41(10) . . . . ?
C7 N1 C23 C24 61.89(14) . . . . ?
C8 N1 C7 C6 -178.15(10) . . . . ?
C8 N1 C23 C24 -61.24(14) . . . . ?
C8 C9 C10 O2 11.1(2) . . . . ?
C8 C9 C10 C11 -168.76(12) . . . . ?
C8 C9 C18 C17 173.23(12) . . . . ?
C9 C10 C11 C12 174.00(12) . . . . ?
C9 C10 C11 C16 -6.13(19) . . . . ?
C10 C9 C18 C17 -2.5(2) . . . . ?
C10 C11 C12 C13 67.56(15) . . . . ?
C10 C11 C12 C14 -54.65(16) . . . . ?
C10 C11 C12 C15 -173.14(12) . . . . ?
C10 C11 C16 C17 1.3(2) . . . . ?
C11 C16 C17 C18 2.9(2) . . . . ?
C11 C16 C17 C19 -179.57(13) . . . . ?
C12 C11 C16 C17 -178.79(12) . . . . ?
C16 C11 C12 C13 -112.30(13) . . . . ?
C16 C11 C12 C14 125.49(13) . . . . ?
C16 C11 C12 C15 7.00(18) . . . . ?
C16 C17 C18 C9 -2.3(2) . . . . ?
C16 C17 C19 C20 12.7(2) . . . . ?
C16 C17 C19 C21 131.84(14) . . . . ?
C16 C17 C19 C22 -108.73(15) . . . . ?
C18 C9 C10 O2 -173.34(13) . . . . ?
C18 C9 C10 C11 6.75(19) . . . . ?
C18 C17 C19 C20 -169.85(14) . . . . ?
C18 C17 C19 C21 -50.73(17) . . . . ?
C18 C17 C19 C22 68.70(17) . . . . ?
C19 C17 C18 C9 -179.95(12) . . . . ?
C23 N1 C7 C6 56.43(13) . . . . ?
C23 N1 C8 C9 -50.12(14) . . . . ?
C24 O4 C25 C26 76.80(16) . . . . ?
C25 O4 C24 O3 -0.2(2) . . . . ?
C25 O4 C24 C23 178.18(12) . . . . ?
C27 C4 C5 C6 -178.45(12) . . . . ?
C31 C2 C3 C4 179.65(12) . . . . ?
C35 N2 C39 C38 0.9(2) . . . . ?
C35 C36 C37 C38 0.7(3) . . . . ?
C36 C37 C38 C39 0.3(3) . . . . ?
C37 C38 C39 N2 -1.1(2) . . . . ?
C39 N2 C35 C36 0.1(2) . . . . ?
